data_4316537
loop_
_publ_author_name
'Elliott B. Hulley'
'Jeffrey B. Bonanno'
'Peter T. Wolczanski'
'Thomas R. Cundari'
'Emil B. Lobkovsky'

_publ_section_title
;
 Pnictogen-Hydride Activation by (silox)3Ta (silox =tBu3SiO); Attempts to
 Circumvent the Constraints of Orbital Symmetry in N2 Activation
;
_journal_name_full 'Inorganic Chemistry'
_journal_page_first 8524
_journal_page_last 8544
_journal_paper_doi 10.1021/ic101147x
_journal_volume 49
_journal_year 2010
_chemical_formula_moiety 'C55 H96 O3 P Si3 Ta'
_chemical_formula_sum 'C55 H96 O3 P Si3 Ta'
_chemical_formula_weight 1101.51
_chemical_name_systematic
;
 ?
;
_space_group_IT_number 14
_symmetry_cell_setting monoclinic
_symmetry_space_group_name_Hall '-P 2yn'
_symmetry_space_group_name_H-M 'P 1 21/n 1'
_atom_sites_solution_hydrogens geom
_atom_sites_solution_primary direct
_atom_sites_solution_secondary difmap
_audit_creation_method SHELXL-97
_cell_angle_alpha 90.00
_cell_angle_beta 90.1200(10)
_cell_angle_gamma 90.00
_cell_formula_units_Z 4
_cell_length_a 11.8368(2)
_cell_length_b 22.2055(4)
_cell_length_c 22.1197(4)
_cell_measurement_reflns_used 8977
_cell_measurement_temperature 173(2)
_cell_measurement_theta_max 26.48
_cell_measurement_theta_min 2.52
_cell_volume 5813.97(18)
_computing_cell_refinement 'Bruker SAINT+'
_computing_data_collection 'Bruker APEX2'
_computing_data_reduction 'Bruker SAINT+'
_computing_molecular_graphics 'Bruker SHELXTL'
_computing_publication_material 'Bruker SHELXTL'
_computing_structure_refinement 'SHELXL-97 (Sheldrick, 1997)'
_computing_structure_solution 'SHELXS-97 (Sheldrick, 1990)'
_diffrn_ambient_temperature 173(2)
_diffrn_measured_fraction_theta_full 0.999
_diffrn_measured_fraction_theta_max 0.999
_diffrn_measurement_device_type 'Bruker X8 APEX II diffractometer'
_diffrn_measurement_method 'phi and omega scans'
_diffrn_radiation_monochromator graphite
_diffrn_radiation_source 'fine-focus sealed tube'
_diffrn_radiation_type MoK\a
_diffrn_radiation_wavelength 0.71073
_diffrn_reflns_av_R_equivalents 0.0766
_diffrn_reflns_av_sigmaI/netI 0.0747
_diffrn_reflns_limit_h_max 16
_diffrn_reflns_limit_h_min -16
_diffrn_reflns_limit_k_max 18
_diffrn_reflns_limit_k_min -31
_diffrn_reflns_limit_l_max 31
_diffrn_reflns_limit_l_min -31
_diffrn_reflns_number 73173
_diffrn_reflns_theta_full 30.53
_diffrn_reflns_theta_max 30.53
_diffrn_reflns_theta_min 1.84
_exptl_absorpt_coefficient_mu 2.018
_exptl_absorpt_correction_T_max 0.7517
_exptl_absorpt_correction_T_min 0.6324
_exptl_absorpt_correction_type multi-scan
_exptl_absorpt_process_details SADABS
_exptl_crystal_colour colourless
_exptl_crystal_density_diffrn 1.258
_exptl_crystal_density_method 'not measured'
_exptl_crystal_description block
_exptl_crystal_F_000 2320
_exptl_crystal_size_max 0.25
_exptl_crystal_size_mid 0.20
_exptl_crystal_size_min 0.15
_refine_diff_density_max 1.274
_refine_diff_density_min -0.648
_refine_diff_density_rms 0.127
_refine_ls_extinction_method none
_refine_ls_goodness_of_fit_ref 1.028
_refine_ls_hydrogen_treatment riding
_refine_ls_matrix_type full
_refine_ls_number_parameters 568
_refine_ls_number_reflns 17745
_refine_ls_number_restraints 0
_refine_ls_restrained_S_all 1.028
_refine_ls_R_factor_all 0.0674
_refine_ls_R_factor_gt 0.0404
_refine_ls_shift/su_max 0.022
_refine_ls_shift/su_mean 0.000
_refine_ls_structure_factor_coef Fsqd
_refine_ls_weighting_details 'calc w=1/[\s^2^(Fo^2^)+(0.0260P)^2^+0.0173P] where P=(Fo^2^+2Fc^2^)/3'
_refine_ls_weighting_scheme calc
_refine_ls_wR_factor_gt 0.0739
_refine_ls_wR_factor_ref 0.0824
_reflns_number_gt 12757
_reflns_number_total 17745
_reflns_threshold_expression >2sigma(I)
_cod_data_source_file ic101147x_si_001_2.cif
_cod_data_source_block eh3
_cod_depositor_comments
;
The following automatic conversions were performed:

'_symmetry_cell_setting' value 'Monoclinic' changed to 'monoclinic'
according to the built-in table from CIF Core dictionary named
'cif_core.dic' version 2.4.1 from 2010-06-29.

Automatic conversion script
Id: cif_fix_values 1646 2011-03-28 12:23:43Z adriana 
;
_cod_database_code 4316537

loop_
_symmetry_equiv_pos_as_xyz
'x, y, z'
'-x+1/2, y+1/2, -z+1/2'
'-x, -y, -z'
'x-1/2, -y-1/2, z-1/2'

loop_
_atom_site_label
_atom_site_type_symbol
_atom_site_fract_x
_atom_site_fract_y
_atom_site_fract_z
_atom_site_U_iso_or_equiv
_atom_site_adp_type
_atom_site_occupancy
_atom_site_symmetry_multiplicity
_atom_site_calc_flag
_atom_site_refinement_flags
_atom_site_disorder_assembly
_atom_site_disorder_group
Ta1 Ta 0.064058(8) 0.807278(4) 0.216009(4) 0.01700(2) Uani 1 1 d . . .
P1 P -0.09497(6) 0.68327(3) 0.26783(3) 0.02321(15) Uani 1 1 d . . .
Si1 Si -0.12692(6) 0.90295(3) 0.13900(3) 0.02268(16) Uani 1 1 d . . .
Si2 Si 0.26578(6) 0.74205(3) 0.11883(3) 0.02414(16) Uani 1 1 d . . .
Si3 Si 0.17649(6) 0.87435(3) 0.34735(3) 0.02180(16) Uani 1 1 d . . .
O1 O -0.03012(14) 0.85655(7) 0.16603(7) 0.0245(4) Uani 1 1 d . . .
O2 O 0.18875(13) 0.77699(7) 0.17079(7) 0.0235(4) Uani 1 1 d . . .
O3 O 0.11385(14) 0.85382(7) 0.28385(7) 0.0228(4) Uani 1 1 d . . .
C1 C -0.0487(2) 0.97791(11) 0.12642(12) 0.0284(6) Uani 1 1 d . . .
C2 C -0.1145(2) 1.02233(11) 0.08609(13) 0.0370(7) Uani 1 1 d . . .
H2A H -0.0705 1.0594 0.0813 0.055 Uiso 1 1 calc R . .
H2B H -0.1872 1.0318 0.1050 0.055 Uiso 1 1 calc R . .
H2C H -0.1276 1.0041 0.0464 0.055 Uiso 1 1 calc R . .
C3 C 0.0675(2) 0.96658(12) 0.09782(13) 0.0373(7) Uani 1 1 d . . .
H3A H 0.1061 1.0051 0.0916 0.056 Uiso 1 1 calc R . .
H3B H 0.0577 0.9463 0.0588 0.056 Uiso 1 1 calc R . .
H3C H 0.1128 0.9411 0.1248 0.056 Uiso 1 1 calc R . .
C4 C -0.0245(3) 1.00906(12) 0.18721(12) 0.0378(8) Uani 1 1 d . . .
H4A H 0.0154 1.0471 0.1800 0.057 Uiso 1 1 calc R . .
H4B H 0.0226 0.9827 0.2124 0.057 Uiso 1 1 calc R . .
H4C H -0.0959 1.0172 0.2080 0.057 Uiso 1 1 calc R . .
C5 C -0.2429(2) 0.90933(11) 0.19864(12) 0.0278(6) Uani 1 1 d . . .
C6 C -0.1907(2) 0.91468(13) 0.26191(11) 0.0351(7) Uani 1 1 d . . .
H6A H -0.2511 0.9179 0.2920 0.053 Uiso 1 1 calc R . .
H6B H -0.1430 0.9507 0.2638 0.053 Uiso 1 1 calc R . .
H6C H -0.1448 0.8789 0.2704 0.053 Uiso 1 1 calc R . .
C7 C -0.3230(2) 0.96282(12) 0.18916(13) 0.0377(7) Uani 1 1 d . . .
H7A H -0.3798 0.9633 0.2213 0.057 Uiso 1 1 calc R . .
H7B H -0.3607 0.9589 0.1499 0.057 Uiso 1 1 calc R . .
H7C H -0.2798 1.0004 0.1902 0.057 Uiso 1 1 calc R . .
C8 C -0.3153(2) 0.85175(12) 0.20094(13) 0.0366(7) Uani 1 1 d . . .
H8A H -0.3738 0.8562 0.2319 0.055 Uiso 1 1 calc R . .
H8B H -0.2672 0.8172 0.2108 0.055 Uiso 1 1 calc R . .
H8C H -0.3512 0.8452 0.1615 0.055 Uiso 1 1 calc R . .
C9 C -0.1851(2) 0.86982(11) 0.06484(11) 0.0285(6) Uani 1 1 d . . .
C10 C -0.2100(3) 0.80218(11) 0.07293(13) 0.0355(7) Uani 1 1 d . . .
H10A H -0.2395 0.7857 0.0350 0.053 Uiso 1 1 calc R . .
H10B H -0.2661 0.7968 0.1050 0.053 Uiso 1 1 calc R . .
H10C H -0.1402 0.7811 0.0839 0.053 Uiso 1 1 calc R . .
C11 C -0.0991(2) 0.87509(13) 0.01270(12) 0.0393(8) Uani 1 1 d . . .
H11A H -0.1318 0.8579 -0.0242 0.059 Uiso 1 1 calc R . .
H11B H -0.0301 0.8531 0.0233 0.059 Uiso 1 1 calc R . .
H11C H -0.0808 0.9176 0.0059 0.059 Uiso 1 1 calc R . .
C12 C -0.2962(2) 0.89999(12) 0.04362(13) 0.0394(8) Uani 1 1 d . . .
H12A H -0.3213 0.8814 0.0057 0.059 Uiso 1 1 calc R . .
H12B H -0.2831 0.9431 0.0371 0.059 Uiso 1 1 calc R . .
H12C H -0.3544 0.8946 0.0746 0.059 Uiso 1 1 calc R . .
C13 C 0.1656(2) 0.68868(11) 0.07611(12) 0.0311(6) Uani 1 1 d . . .
C14 C 0.0522(2) 0.71976(13) 0.06422(14) 0.0422(8) Uani 1 1 d . . .
H14A H 0.0018 0.6921 0.0427 0.063 Uiso 1 1 calc R . .
H14B H 0.0645 0.7559 0.0396 0.063 Uiso 1 1 calc R . .
H14C H 0.0179 0.7313 0.1028 0.063 Uiso 1 1 calc R . .
C15 C 0.1366(3) 0.63269(12) 0.11435(13) 0.0402(8) Uani 1 1 d . . .
H15A H 0.0855 0.6065 0.0914 0.060 Uiso 1 1 calc R . .
H15B H 0.0997 0.6454 0.1519 0.060 Uiso 1 1 calc R . .
H15C H 0.2061 0.6107 0.1240 0.060 Uiso 1 1 calc R . .
C16 C 0.2140(3) 0.66698(14) 0.01571(13) 0.0453(8) Uani 1 1 d . . .
H16A H 0.1598 0.6399 -0.0039 0.068 Uiso 1 1 calc R . .
H16B H 0.2850 0.6454 0.0229 0.068 Uiso 1 1 calc R . .
H16C H 0.2281 0.7017 -0.0105 0.068 Uiso 1 1 calc R . .
C17 C 0.3849(2) 0.69866(11) 0.15869(12) 0.0290(6) Uani 1 1 d . . .
C18 C 0.3400(2) 0.66278(13) 0.21345(13) 0.0370(7) Uani 1 1 d . . .
H18A H 0.4026 0.6412 0.2328 0.055 Uiso 1 1 calc R . .
H18B H 0.2830 0.6338 0.1997 0.055 Uiso 1 1 calc R . .
H18C H 0.3060 0.6906 0.2426 0.055 Uiso 1 1 calc R . .
C19 C 0.4442(2) 0.65312(12) 0.11652(14) 0.0414(8) Uani 1 1 d . . .
H19A H 0.5043 0.6324 0.1389 0.062 Uiso 1 1 calc R . .
H19B H 0.4769 0.6745 0.0820 0.062 Uiso 1 1 calc R . .
H19C H 0.3890 0.6236 0.1020 0.062 Uiso 1 1 calc R . .
C20 C 0.4767(2) 0.74088(13) 0.18357(14) 0.0400(8) Uani 1 1 d . . .
H20A H 0.5358 0.7170 0.2033 0.060 Uiso 1 1 calc R . .
H20B H 0.4432 0.7686 0.2130 0.060 Uiso 1 1 calc R . .
H20C H 0.5097 0.7640 0.1503 0.060 Uiso 1 1 calc R . .
C21 C 0.3244(2) 0.80623(11) 0.06850(12) 0.0319(7) Uani 1 1 d . . .
C22 C 0.4240(3) 0.78726(13) 0.02831(13) 0.0456(8) Uani 1 1 d . . .
H22A H 0.4492 0.8218 0.0043 0.068 Uiso 1 1 calc R . .
H22B H 0.3999 0.7548 0.0012 0.068 Uiso 1 1 calc R . .
H22C H 0.4864 0.7731 0.0538 0.068 Uiso 1 1 calc R . .
C23 C 0.3637(2) 0.85920(12) 0.10851(13) 0.0369(7) Uani 1 1 d . . .
H23A H 0.3934 0.8915 0.0829 0.055 Uiso 1 1 calc R . .
H23B H 0.4230 0.8454 0.1362 0.055 Uiso 1 1 calc R . .
H23C H 0.2995 0.8744 0.1319 0.055 Uiso 1 1 calc R . .
C24 C 0.2313(3) 0.83150(13) 0.02717(13) 0.0425(8) Uani 1 1 d . . .
H24A H 0.2624 0.8639 0.0021 0.064 Uiso 1 1 calc R . .
H24B H 0.1696 0.8474 0.0520 0.064 Uiso 1 1 calc R . .
H24C H 0.2023 0.7993 0.0011 0.064 Uiso 1 1 calc R . .
C25 C 0.2263(2) 0.80247(11) 0.38726(11) 0.0261(6) Uani 1 1 d . . .
C26 C 0.1279(2) 0.76897(12) 0.41849(12) 0.0368(7) Uani 1 1 d . . .
H26A H 0.1567 0.7325 0.4381 0.055 Uiso 1 1 calc R . .
H26B H 0.0710 0.7579 0.3882 0.055 Uiso 1 1 calc R . .
H26C H 0.0936 0.7953 0.4489 0.055 Uiso 1 1 calc R . .
C27 C 0.2713(2) 0.75697(11) 0.33988(12) 0.0324(7) Uani 1 1 d . . .
H27A H 0.2965 0.7202 0.3604 0.049 Uiso 1 1 calc R . .
H27B H 0.3349 0.7749 0.3180 0.049 Uiso 1 1 calc R . .
H27C H 0.2109 0.7470 0.3112 0.049 Uiso 1 1 calc R . .
C28 C 0.3189(2) 0.81384(12) 0.43448(12) 0.0345(7) Uani 1 1 d . . .
H28A H 0.3409 0.7756 0.4532 0.052 Uiso 1 1 calc R . .
H28B H 0.2902 0.8412 0.4656 0.052 Uiso 1 1 calc R . .
H28C H 0.3847 0.8320 0.4148 0.052 Uiso 1 1 calc R . .
C29 C 0.3002(2) 0.92422(12) 0.32215(12) 0.0332(7) Uani 1 1 d . . .
C30 C 0.3946(2) 0.88618(14) 0.29311(14) 0.0454(8) Uani 1 1 d . . .
H30A H 0.4566 0.9126 0.2806 0.068 Uiso 1 1 calc R . .
H30B H 0.3645 0.8650 0.2577 0.068 Uiso 1 1 calc R . .
H30C H 0.4226 0.8567 0.3225 0.068 Uiso 1 1 calc R . .
C31 C 0.3522(3) 0.96198(13) 0.37315(15) 0.0498(9) Uani 1 1 d . . .
H31A H 0.4149 0.9860 0.3571 0.075 Uiso 1 1 calc R . .
H31B H 0.3804 0.9352 0.4050 0.075 Uiso 1 1 calc R . .
H31C H 0.2946 0.9889 0.3899 0.075 Uiso 1 1 calc R . .
C32 C 0.2609(3) 0.96782(13) 0.27144(14) 0.0470(9) Uani 1 1 d . . .
H32A H 0.3246 0.9929 0.2587 0.071 Uiso 1 1 calc R . .
H32B H 0.2002 0.9936 0.2868 0.071 Uiso 1 1 calc R . .
H32C H 0.2332 0.9445 0.2369 0.071 Uiso 1 1 calc R . .
C33 C 0.0693(2) 0.91781(12) 0.39611(11) 0.0297(6) Uani 1 1 d . . .
C34 C 0.1110(3) 0.92715(14) 0.46192(12) 0.0464(8) Uani 1 1 d . . .
H34A H 0.0536 0.9492 0.4848 0.070 Uiso 1 1 calc R . .
H34B H 0.1815 0.9502 0.4616 0.070 Uiso 1 1 calc R . .
H34C H 0.1242 0.8879 0.4809 0.070 Uiso 1 1 calc R . .
C35 C 0.0439(3) 0.98050(12) 0.36957(14) 0.0423(8) Uani 1 1 d . . .
H35A H -0.0108 1.0013 0.3954 0.064 Uiso 1 1 calc R . .
H35B H 0.0123 0.9760 0.3288 0.064 Uiso 1 1 calc R . .
H35C H 0.1138 1.0040 0.3676 0.064 Uiso 1 1 calc R . .
C36 C -0.0443(2) 0.88470(13) 0.39932(12) 0.0372(7) Uani 1 1 d . . .
H36A H -0.0969 0.9077 0.4245 0.056 Uiso 1 1 calc R . .
H36B H -0.0330 0.8447 0.4170 0.056 Uiso 1 1 calc R . .
H36C H -0.0757 0.8805 0.3585 0.056 Uiso 1 1 calc R . .
C37 C -0.0198(2) 0.74242(11) 0.24475(11) 0.0260(6) Uani 1 1 d . . .
C38 C -0.2241(2) 0.70360(11) 0.30713(11) 0.0260(6) Uani 1 1 d . . .
C39 C -0.2312(2) 0.75974(12) 0.33351(12) 0.0334(7) Uani 1 1 d . . .
H39A H -0.1694 0.7868 0.3306 0.040 Uiso 1 1 calc R . .
C40 C -0.3269(3) 0.77678(13) 0.36397(13) 0.0401(8) Uani 1 1 d . . .
H40A H -0.3314 0.8158 0.3814 0.048 Uiso 1 1 calc R . .
C41 C -0.4162(2) 0.73770(14) 0.36945(13) 0.0416(8) Uani 1 1 d . . .
H41A H -0.4815 0.7493 0.3915 0.050 Uiso 1 1 calc R . .
C42 C -0.4112(2) 0.68186(13) 0.34296(14) 0.0420(8) Uani 1 1 d . . .
H42A H -0.4733 0.6550 0.3463 0.050 Uiso 1 1 calc R . .
C43 C -0.3157(2) 0.66463(12) 0.31149(13) 0.0334(7) Uani 1 1 d . . .
H43A H -0.3126 0.6261 0.2928 0.040 Uiso 1 1 calc R . .
C44 C -0.1424(2) 0.63602(11) 0.20595(11) 0.0238(6) Uani 1 1 d . . .
C45 C -0.2064(2) 0.66279(13) 0.16089(12) 0.0347(7) Uani 1 1 d . . .
H45A H -0.2259 0.7042 0.1643 0.042 Uiso 1 1 calc R . .
C46 C -0.2425(3) 0.63064(14) 0.11128(13) 0.0413(8) Uani 1 1 d . . .
H46A H -0.2858 0.6498 0.0806 0.050 Uiso 1 1 calc R . .
C47 C -0.2154(2) 0.57055(14) 0.10641(13) 0.0414(8) Uani 1 1 d . . .
H47A H -0.2403 0.5481 0.0723 0.050 Uiso 1 1 calc R . .
C48 C -0.1525(3) 0.54296(13) 0.15063(13) 0.0403(8) Uani 1 1 d . . .
H48A H -0.1343 0.5014 0.1472 0.048 Uiso 1 1 calc R . .
C49 C -0.1156(2) 0.57541(11) 0.20026(12) 0.0325(7) Uani 1 1 d . . .
H49A H -0.0717 0.5561 0.2306 0.039 Uiso 1 1 calc R . .
C50 C -0.0202(2) 0.63322(10) 0.31917(11) 0.0241(6) Uani 1 1 d . . .
C51 C -0.0679(2) 0.60885(12) 0.37086(12) 0.0341(7) Uani 1 1 d . . .
H51A H -0.1433 0.6188 0.3816 0.041 Uiso 1 1 calc R . .
C52 C -0.0060(3) 0.57027(13) 0.40665(13) 0.0442(8) Uani 1 1 d . . .
H52A H -0.0395 0.5535 0.4418 0.053 Uiso 1 1 calc R . .
C53 C 0.1045(3) 0.55557(13) 0.39223(14) 0.0446(8) Uani 1 1 d . . .
H53A H 0.1462 0.5285 0.4169 0.054 Uiso 1 1 calc R . .
C54 C 0.1528(3) 0.58053(13) 0.34197(13) 0.0425(8) Uani 1 1 d . . .
H54A H 0.2289 0.5712 0.3321 0.051 Uiso 1 1 calc R . .
C55 C 0.0917(2) 0.61925(12) 0.30546(12) 0.0347(7) Uani 1 1 d . . .
H55A H 0.1262 0.6365 0.2708 0.042 Uiso 1 1 calc R . .

loop_
_atom_site_aniso_label
_atom_site_aniso_U_11
_atom_site_aniso_U_22
_atom_site_aniso_U_33
_atom_site_aniso_U_23
_atom_site_aniso_U_13
_atom_site_aniso_U_12
Ta1 0.01694(4) 0.01695(5) 0.01711(4) 0.00133(4) 0.00116(3) 0.00033(4)
P1 0.0225(3) 0.0221(3) 0.0250(3) 0.0034(3) 0.0008(3) -0.0035(3)
Si1 0.0236(3) 0.0228(3) 0.0216(3) 0.0017(3) -0.0016(3) 0.0038(3)
Si2 0.0233(3) 0.0239(4) 0.0252(4) -0.0015(3) 0.0057(3) 0.0023(3)
Si3 0.0225(3) 0.0229(3) 0.0200(3) -0.0002(3) 0.0006(3) -0.0027(3)
O1 0.0274(9) 0.0231(9) 0.0228(9) 0.0014(7) -0.0031(8) 0.0036(8)
O2 0.0217(8) 0.0245(9) 0.0243(9) 0.0001(7) 0.0028(7) 0.0027(7)
O3 0.0242(9) 0.0241(9) 0.0201(8) -0.0012(7) -0.0029(7) 0.0000(7)
C1 0.0312(14) 0.0247(13) 0.0292(14) 0.0046(11) -0.0021(12) 0.0035(12)
C2 0.0461(17) 0.0260(14) 0.0388(16) 0.0088(12) 0.0012(14) 0.0033(13)
C3 0.0337(15) 0.0372(16) 0.0409(17) 0.0095(13) 0.0036(13) -0.0005(13)
C4 0.0446(17) 0.0282(15) 0.0408(17) -0.0017(13) -0.0045(15) -0.0029(13)
C5 0.0243(12) 0.0294(14) 0.0296(14) 0.0013(11) 0.0029(11) 0.0015(11)
C6 0.0351(15) 0.0448(16) 0.0252(14) 0.0014(12) 0.0006(12) 0.0048(14)
C7 0.0318(15) 0.0380(16) 0.0433(17) -0.0026(13) 0.0021(14) 0.0118(13)
C8 0.0293(14) 0.0420(16) 0.0385(16) -0.0017(13) 0.0046(13) -0.0043(13)
C9 0.0320(14) 0.0284(14) 0.0250(13) -0.0029(11) -0.0071(12) 0.0058(12)
C10 0.0425(16) 0.0315(15) 0.0325(15) -0.0063(12) -0.0070(13) 0.0022(13)
C11 0.0477(18) 0.0401(16) 0.0301(15) -0.0026(13) 0.0032(14) 0.0028(14)
C12 0.0414(17) 0.0413(17) 0.0354(16) -0.0010(13) -0.0145(14) 0.0063(14)
C13 0.0324(14) 0.0309(14) 0.0299(14) -0.0066(12) 0.0030(12) 0.0016(12)
C14 0.0360(16) 0.0422(17) 0.0485(19) -0.0077(15) -0.0136(15) 0.0018(14)
C15 0.0437(17) 0.0345(16) 0.0426(17) -0.0063(13) 0.0030(15) -0.0098(14)
C16 0.055(2) 0.0471(18) 0.0334(16) -0.0094(14) 0.0029(15) -0.0002(16)
C17 0.0252(12) 0.0261(13) 0.0358(15) -0.0022(11) 0.0043(12) 0.0043(11)
C18 0.0324(15) 0.0382(16) 0.0404(17) 0.0063(13) 0.0010(13) 0.0023(13)
C19 0.0336(15) 0.0330(16) 0.058(2) 0.0010(14) 0.0093(15) 0.0119(13)
C20 0.0305(15) 0.0400(17) 0.0495(19) 0.0033(14) -0.0035(14) 0.0024(13)
C21 0.0338(14) 0.0317(14) 0.0302(14) 0.0061(12) 0.0080(12) 0.0052(12)
C22 0.0518(18) 0.0440(17) 0.0412(17) 0.0064(14) 0.0235(15) -0.0024(15)
C23 0.0362(15) 0.0281(14) 0.0464(18) 0.0034(13) 0.0063(14) 0.0006(13)
C24 0.055(2) 0.0365(16) 0.0358(17) 0.0051(13) 0.0023(15) 0.0032(15)
C25 0.0273(12) 0.0299(14) 0.0211(12) 0.0042(10) 0.0000(10) -0.0016(11)
C26 0.0341(15) 0.0430(17) 0.0333(15) 0.0100(13) 0.0013(13) -0.0015(14)
C27 0.0384(15) 0.0277(14) 0.0312(15) -0.0006(12) -0.0037(13) 0.0042(13)
C28 0.0305(14) 0.0435(17) 0.0297(14) 0.0031(12) -0.0016(12) 0.0037(13)
C29 0.0305(14) 0.0331(15) 0.0359(15) 0.0045(12) 0.0000(13) -0.0047(13)
C30 0.0323(15) 0.0541(19) 0.0499(19) 0.0128(15) 0.0144(14) -0.0041(15)
C31 0.0414(17) 0.0371(17) 0.071(2) 0.0020(16) -0.0106(18) -0.0142(15)
C32 0.0459(18) 0.0366(16) 0.059(2) 0.0172(15) 0.0062(16) -0.0109(14)
C33 0.0298(13) 0.0342(15) 0.0251(13) -0.0046(11) -0.0014(11) 0.0041(12)
C34 0.0471(18) 0.060(2) 0.0317(16) -0.0193(14) -0.0052(14) 0.0128(16)
C35 0.0444(17) 0.0345(16) 0.0481(19) -0.0096(14) -0.0031(15) 0.0074(14)
C36 0.0280(14) 0.0543(18) 0.0294(15) 0.0020(13) 0.0024(12) 0.0039(14)
C37 0.0259(13) 0.0244(13) 0.0277(13) 0.0051(11) -0.0031(11) -0.0017(11)
C38 0.0272(13) 0.0252(13) 0.0257(13) 0.0044(10) 0.0014(11) -0.0011(11)
C39 0.0411(16) 0.0303(14) 0.0288(14) -0.0015(12) 0.0041(13) -0.0010(13)
C40 0.0519(18) 0.0376(16) 0.0309(15) -0.0041(13) 0.0029(14) 0.0126(15)
C41 0.0365(16) 0.0567(19) 0.0317(16) 0.0054(14) 0.0052(13) 0.0162(15)
C42 0.0264(14) 0.0500(19) 0.0498(19) 0.0045(15) 0.0038(14) -0.0013(14)
C43 0.0278(14) 0.0304(15) 0.0419(17) 0.0001(12) 0.0026(13) -0.0042(12)
C44 0.0214(12) 0.0275(13) 0.0224(12) 0.0044(10) 0.0023(10) -0.0029(11)
C45 0.0368(15) 0.0366(15) 0.0308(15) 0.0040(12) -0.0009(13) 0.0062(13)
C46 0.0395(17) 0.056(2) 0.0280(15) 0.0028(14) -0.0083(14) 0.0027(15)
C47 0.0403(16) 0.0572(19) 0.0267(15) -0.0119(14) -0.0044(13) -0.0071(15)
C48 0.0428(17) 0.0329(15) 0.0451(18) -0.0105(13) -0.0034(15) -0.0050(14)
C49 0.0386(15) 0.0270(14) 0.0320(15) 0.0036(12) -0.0061(13) -0.0034(13)
C50 0.0268(13) 0.0210(12) 0.0244(13) -0.0029(10) -0.0034(11) -0.0036(11)
C51 0.0367(15) 0.0332(15) 0.0323(15) 0.0066(12) -0.0009(13) -0.0022(13)
C52 0.061(2) 0.0395(17) 0.0326(16) 0.0086(13) -0.0100(16) -0.0060(16)
C53 0.060(2) 0.0338(16) 0.0398(18) -0.0026(13) -0.0260(16) 0.0107(15)
C54 0.0380(16) 0.0476(18) 0.0419(18) -0.0098(15) -0.0094(14) 0.0126(15)
C55 0.0364(15) 0.0398(16) 0.0280(15) 0.0006(12) -0.0006(13) 0.0052(13)

loop_
_atom_type_symbol
_atom_type_description
_atom_type_scat_dispersion_real
_atom_type_scat_dispersion_imag
_atom_type_scat_source
C C 0.0033 0.0016 'International Tables Vol C Tables 4.2.6.8 and 6.1.1.4'
H H 0.0000 0.0000 'International Tables Vol C Tables 4.2.6.8 and 6.1.1.4'
O O 0.0106 0.0060 'International Tables Vol C Tables 4.2.6.8 and 6.1.1.4'
Si Si 0.0817 0.0704 'International Tables Vol C Tables 4.2.6.8 and 6.1.1.4'
P P 0.1023 0.0942 'International Tables Vol C Tables 4.2.6.8 and 6.1.1.4'
Ta Ta -0.7052 6.5227 'International Tables Vol C Tables 4.2.6.8 and 6.1.1.4'

loop_
_geom_angle_atom_site_label_1
_geom_angle_atom_site_label_2
_geom_angle_atom_site_label_3
_geom_angle
_geom_angle_site_symmetry_1
_geom_angle_site_symmetry_3
_geom_angle_publ_flag
C37 Ta1 O2 108.66(9) . . ?
C37 Ta1 O3 108.27(9) . . ?
O2 Ta1 O3 111.36(7) . . ?
C37 Ta1 O1 109.24(9) . . ?
O2 Ta1 O1 110.45(7) . . ?
O3 Ta1 O1 108.81(7) . . ?
C37 P1 C44 112.92(12) . . ?
C37 P1 C38 113.65(12) . . ?
C44 P1 C38 104.19(12) . . ?
C37 P1 C50 114.41(12) . . ?
C44 P1 C50 105.51(11) . . ?
C38 P1 C50 105.21(11) . . ?
O1 Si1 C5 107.17(10) . . ?
O1 Si1 C9 108.47(10) . . ?
C5 Si1 C9 111.13(12) . . ?
O1 Si1 C1 104.97(10) . . ?
C5 Si1 C1 112.45(11) . . ?
C9 Si1 C1 112.25(11) . . ?
O2 Si2 C17 108.67(10) . . ?
O2 Si2 C13 106.80(10) . . ?
C17 Si2 C13 111.57(11) . . ?
O2 Si2 C21 104.59(10) . . ?
C17 Si2 C21 111.67(12) . . ?
C13 Si2 C21 113.09(12) . . ?
O3 Si3 C25 107.40(10) . . ?
O3 Si3 C29 104.70(11) . . ?
C25 Si3 C29 112.33(12) . . ?
O3 Si3 C33 108.64(10) . . ?
C25 Si3 C33 111.20(11) . . ?
C29 Si3 C33 112.17(12) . . ?
Si1 O1 Ta1 165.72(10) . . ?
Si2 O2 Ta1 162.59(11) . . ?
Si3 O3 Ta1 162.37(10) . . ?
C3 C1 C4 105.5(2) . . ?
C3 C1 C2 108.6(2) . . ?
C4 C1 C2 108.2(2) . . ?
C3 C1 Si1 110.44(17) . . ?
C4 C1 Si1 110.57(17) . . ?
C2 C1 Si1 113.26(19) . . ?
C6 C5 C7 108.2(2) . . ?
C6 C5 C8 104.9(2) . . ?
C7 C5 C8 107.6(2) . . ?
C6 C5 Si1 110.32(18) . . ?
C7 C5 Si1 114.08(18) . . ?
C8 C5 Si1 111.22(17) . . ?
C10 C9 C11 106.7(2) . . ?
C10 C9 C12 107.1(2) . . ?
C11 C9 C12 107.6(2) . . ?
C10 C9 Si1 109.99(18) . . ?
C11 C9 Si1 111.87(19) . . ?
C12 C9 Si1 113.29(17) . . ?
C14 C13 C16 108.7(2) . . ?
C14 C13 C15 105.2(2) . . ?
C16 C13 C15 108.0(2) . . ?
C14 C13 Si2 110.23(18) . . ?
C16 C13 Si2 113.01(19) . . ?
C15 C13 Si2 111.40(19) . . ?
C20 C17 C19 107.1(2) . . ?
C20 C17 C18 106.1(2) . . ?
C19 C17 C18 107.0(2) . . ?
C20 C17 Si2 112.12(17) . . ?
C19 C17 Si2 112.65(19) . . ?
C18 C17 Si2 111.45(18) . . ?
C24 C21 C22 107.8(2) . . ?
C24 C21 C23 106.1(2) . . ?
C22 C21 C23 108.1(2) . . ?
C24 C21 Si2 110.64(19) . . ?
C22 C21 Si2 114.01(18) . . ?
C23 C21 Si2 109.80(18) . . ?
C28 C25 C26 108.2(2) . . ?
C28 C25 C27 108.8(2) . . ?
C26 C25 C27 104.4(2) . . ?
C28 C25 Si3 113.30(17) . . ?
C26 C25 Si3 112.03(18) . . ?
C27 C25 Si3 109.70(17) . . ?
C31 C29 C30 108.4(2) . . ?
C31 C29 C32 108.0(2) . . ?
C30 C29 C32 104.9(2) . . ?
C31 C29 Si3 114.02(19) . . ?
C30 C29 Si3 111.02(19) . . ?
C32 C29 Si3 110.00(19) . . ?
C36 C33 C35 106.2(2) . . ?
C36 C33 C34 107.3(2) . . ?
C35 C33 C34 107.4(2) . . ?
C36 C33 Si3 111.35(18) . . ?
C35 C33 Si3 111.59(18) . . ?
C34 C33 Si3 112.61(19) . . ?
P1 C37 Ta1 177.83(17) . . ?
C39 C38 C43 119.0(2) . . ?
C39 C38 P1 118.6(2) . . ?
C43 C38 P1 122.4(2) . . ?
C40 C39 C38 120.5(3) . . ?
C39 C40 C41 120.4(3) . . ?
C40 C41 C42 119.9(3) . . ?
C41 C42 C43 120.1(3) . . ?
C42 C43 C38 120.0(3) . . ?
C49 C44 C45 118.4(2) . . ?
C49 C44 P1 124.0(2) . . ?
C45 C44 P1 117.6(2) . . ?
C46 C45 C44 121.3(3) . . ?
C45 C46 C47 119.6(3) . . ?
C48 C47 C46 120.2(3) . . ?
C47 C48 C49 120.2(3) . . ?
C48 C49 C44 120.3(3) . . ?
C51 C50 C55 118.8(2) . . ?
C51 C50 P1 123.7(2) . . ?
C55 C50 P1 117.50(19) . . ?
C52 C51 C50 120.0(3) . . ?
C51 C52 C53 121.0(3) . . ?
C54 C53 C52 119.2(3) . . ?
C53 C54 C55 120.4(3) . . ?
C54 C55 C50 120.5(3) . . ?

loop_
_geom_bond_atom_site_label_1
_geom_bond_atom_site_label_2
_geom_bond_distance
_geom_bond_site_symmetry_2
_geom_bond_publ_flag
Ta1 C37 1.862(2) . ?
Ta1 O2 1.9072(15) . ?
Ta1 O3 1.9139(16) . ?
Ta1 O1 1.9122(16) . ?
P1 C37 1.667(2) . ?
P1 C44 1.813(3) . ?
P1 C38 1.817(3) . ?
P1 C50 1.818(3) . ?
Si1 O1 1.6520(18) . ?
Si1 C5 1.911(3) . ?
Si1 C9 1.924(3) . ?
Si1 C1 1.925(3) . ?
Si2 O2 1.6609(17) . ?
Si2 C17 1.920(3) . ?
Si2 C13 1.923(3) . ?
Si2 C21 1.938(3) . ?
Si3 O3 1.6512(17) . ?
Si3 C25 1.916(3) . ?
Si3 C29 1.920(3) . ?
Si3 C33 1.926(3) . ?
C1 C3 1.536(4) . ?
C1 C4 1.539(4) . ?
C1 C2 1.540(4) . ?
C5 C6 1.533(4) . ?
C5 C7 1.534(4) . ?
C5 C8 1.540(4) . ?
C9 C10 1.541(3) . ?
C9 C11 1.544(4) . ?
C9 C12 1.548(4) . ?
C13 C14 1.531(4) . ?
C13 C16 1.533(4) . ?
C13 C15 1.543(4) . ?
C17 C20 1.537(4) . ?
C17 C19 1.546(4) . ?
C17 C18 1.545(4) . ?
C21 C24 1.537(4) . ?
C21 C22 1.536(4) . ?
C21 C23 1.543(4) . ?
C25 C28 1.533(4) . ?
C25 C26 1.546(3) . ?
C25 C27 1.551(3) . ?
C29 C31 1.534(4) . ?
C29 C30 1.541(4) . ?
C29 C32 1.552(4) . ?
C33 C36 1.535(4) . ?
C33 C35 1.540(4) . ?
C33 C34 1.550(4) . ?
C38 C39 1.379(3) . ?
C38 C43 1.390(4) . ?
C39 C40 1.373(4) . ?
C40 C41 1.373(4) . ?
C41 C42 1.373(4) . ?
C42 C43 1.383(4) . ?
C44 C49 1.389(3) . ?
C44 C45 1.385(4) . ?
C45 C46 1.376(4) . ?
C46 C47 1.377(4) . ?
C47 C48 1.372(4) . ?
C48 C49 1.383(4) . ?
C50 C51 1.386(3) . ?
C50 C55 1.394(4) . ?
C51 C52 1.377(4) . ?
C52 C53 1.385(4) . ?
C53 C54 1.369(4) . ?
C54 C55 1.383(4) . ?

loop_
_cod_related_entry_id
_cod_related_entry_database
_cod_related_entry_code
1 ChemSpider 30661024
